data_4111551
loop_
_publ_author_name
'Hong Yan'
'Bruce C. Noll'
'Thomas P. Fehlner'

_publ_section_title
;
 Cooperative Metal-Boron Interactions in the Reaction of
 nido-1,2-(Cp*RuH)2B3H7, Cp* = \h5-C5Me5, with HC\\tbCPh
;
_journal_name_full 'Journal of the American Chemical Society'
_journal_page_first 4831
_journal_page_last 4844
_journal_paper_doi 10.1021/ja042439n
_journal_volume 127
_journal_year 2005
_chemical_formula_moiety 'C36 H51 B3 Ru2'
_chemical_formula_sum 'C36 H51 B3 Ru2'
_chemical_formula_weight 718.34
_chemical_name_systematic
; 
 ? 
;
_space_group_IT_number 14
_symmetry_cell_setting monoclinic
_symmetry_space_group_name_Hall '-P 2ybc'
_symmetry_space_group_name_H-M 'P 1 21/c 1'
_atom_sites_solution_hydrogens geom
_atom_sites_solution_primary direct
_atom_sites_solution_secondary difmap
_audit_creation_method SHELXL-97
_cell_angle_alpha 90.00
_cell_angle_beta 114.6280(10)
_cell_angle_gamma 90.00
_cell_formula_units_Z 4
_cell_length_a 11.60190(10)
_cell_length_b 26.6818(3)
_cell_length_c 11.73530(10)
_cell_measurement_reflns_used 9903
_cell_measurement_temperature 100(2)
_cell_measurement_theta_max 30.46
_cell_measurement_theta_min 2.58
_cell_volume 3302.31(6)
_computing_cell_refinement 'Bruker APEX/SAINT'
_computing_data_collection 'Bruker APEX'
_computing_data_reduction 'Bruker SAINT/SHELXTL'
_computing_molecular_graphics 'Bruker SHELXTL'
_computing_publication_material 'Bruker SHELXTL'
_computing_structure_refinement 'SHELXL-97 (Sheldrick, 1997)'
_computing_structure_solution 'SHELXS-97 (Sheldrick, 1990)'
_diffrn_ambient_temperature 100(2)
_diffrn_measured_fraction_theta_full 0.994
_diffrn_measured_fraction_theta_max 0.994
_diffrn_measurement_device_type 'CCD area detector'
_diffrn_measurement_method '\f and \w scans'
_diffrn_radiation_monochromator graphite
_diffrn_radiation_source 'fine-focus sealed tube'
_diffrn_radiation_type MoK\a
_diffrn_radiation_wavelength 0.71073
_diffrn_reflns_av_R_equivalents 0.0534
_diffrn_reflns_av_sigmaI/netI 0.0418
_diffrn_reflns_limit_h_max 15
_diffrn_reflns_limit_h_min -17
_diffrn_reflns_limit_k_max 39
_diffrn_reflns_limit_k_min 0
_diffrn_reflns_limit_l_max 17
_diffrn_reflns_limit_l_min 0
_diffrn_reflns_number 67169
_diffrn_reflns_theta_full 31.57
_diffrn_reflns_theta_max 31.57
_diffrn_reflns_theta_min 2.06
_exptl_absorpt_coefficient_mu 0.938
_exptl_absorpt_correction_T_max 0.9450
_exptl_absorpt_correction_T_min 0.8034
_exptl_absorpt_correction_type multi-scan
_exptl_absorpt_process_details 'Blessing, R. H., Acta Cryst. (1995) A51. 33-38.'
_exptl_crystal_colour dark
_exptl_crystal_density_diffrn 1.445
_exptl_crystal_density_meas 0
_exptl_crystal_description needle
_exptl_crystal_F_000 1480
_exptl_crystal_size_max 0.24
_exptl_crystal_size_mid 0.07
_exptl_crystal_size_min 0.06
_refine_diff_density_max 0.775
_refine_diff_density_min -0.610
_refine_diff_density_rms 0.096
_refine_ls_extinction_method none
_refine_ls_goodness_of_fit_ref 1.044
_refine_ls_hydrogen_treatment mixed
_refine_ls_matrix_type full
_refine_ls_number_parameters 408
_refine_ls_number_reflns 10988
_refine_ls_number_restraints 0
_refine_ls_restrained_S_all 1.044
_refine_ls_R_factor_all 0.0451
_refine_ls_R_factor_gt 0.0283
_refine_ls_shift/su_max 0.001
_refine_ls_shift/su_mean 0.000
_refine_ls_structure_factor_coef Fsqd
_refine_ls_weighting_details 'calc w=1/[\s^2^(Fo^2^)+(0.0220P)^2^+1.5179P] where P=(Fo^2^+2Fc^2^)/3'
_refine_ls_weighting_scheme calc
_refine_ls_wR_factor_gt 0.0567
_refine_ls_wR_factor_ref 0.0601
_reflns_number_gt 8593
_reflns_number_total 10988
_reflns_threshold_expression >2sigma(I)
_cod_data_source_file ja042439nsi20041230_082001_3.cif
_cod_data_source_block bcn35
_cod_original_cell_volume 3302.31(5)
_cod_database_code 4111551

loop_
_symmetry_equiv_pos_as_xyz
'x, y, z'
'-x, y+1/2, -z+1/2'
'-x, -y, -z'
'x, -y-1/2, z-1/2'

loop_
_atom_site_label
_atom_site_type_symbol
_atom_site_fract_x
_atom_site_fract_y
_atom_site_fract_z
_atom_site_U_iso_or_equiv
_atom_site_adp_type
_atom_site_occupancy
_atom_site_symmetry_multiplicity
_atom_site_calc_flag
_atom_site_refinement_flags
Ru1 Ru 0.227074(13) 0.066452(5) 0.808725(13) 0.01175(3) Uani 1 1 d .
H1M H 0.184(3) 0.1034(10) 0.905(3) 0.057(8) Uiso 1 1 d .
Ru2 Ru 0.290931(12) 0.149777(5) 0.987106(13) 0.01044(3) Uani 1 1 d .
B1 B 0.28489(19) 0.18657(7) 0.80864(19) 0.0153(4) Uani 1 1 d .
H1A H 0.1978(19) 0.1851(7) 0.721(2) 0.018(5) Uiso 1 1 d .
H1B H 0.3291(18) 0.2234(7) 0.8338(18) 0.013(5) Uiso 1 1 d .
H1X H 0.357(2) 0.0915(9) 0.802(2) 0.032(6) Uiso 1 1 d .
B2 B 0.37544(18) 0.13049(7) 0.85988(18) 0.0131(3) Uani 1 1 d .
H2X H 0.3728(18) 0.1614(7) 0.7808(19) 0.012(5) Uiso 1 1 d .
B5 B 0.34615(18) 0.06158(7) 1.02290(19) 0.0139(4) Uani 1 1 d .
H5X H 0.3425(19) 0.0357(7) 0.9256(19) 0.019(5) Uiso 1 1 d .
C1 C 0.17666(17) 0.01231(7) 0.65717(18) 0.0195(4) Uani 1 1 d .
C2 C 0.11724(17) -0.00179(6) 0.73787(18) 0.0178(4) Uani 1 1 d .
C3 C 0.03300(17) 0.03735(7) 0.73597(18) 0.0186(4) Uani 1 1 d .
C4 C 0.03893(17) 0.07613(7) 0.65180(18) 0.0191(4) Uani 1 1 d .
C5 C 0.12692(18) 0.06034(7) 0.60358(17) 0.0202(4) Uani 1 1 d .
C6 C 0.2625(2) -0.01963(8) 0.6213(2) 0.0306(5) Uani 1 1 d .
H6A H 0.3106 -0.0423 0.6906 0.046 Uiso 1 1 calc R
H6B H 0.3213 0.0018 0.6031 0.046 Uiso 1 1 calc R
H6C H 0.2117 -0.0393 0.5467 0.046 Uiso 1 1 calc R
C7 C 0.1383(2) -0.05039(7) 0.8084(2) 0.0286(5) Uani 1 1 d .
H7A H 0.0821 -0.0762 0.7537 0.043 Uiso 1 1 calc R
H7B H 0.1197 -0.0458 0.8819 0.043 Uiso 1 1 calc R
H7C H 0.2267 -0.0609 0.8356 0.043 Uiso 1 1 calc R
C8 C -0.05739(19) 0.03567(8) 0.7972(2) 0.0292(5) Uani 1 1 d .
H8A H -0.1330 0.0165 0.7444 0.044 Uiso 1 1 calc R
H8B H -0.0821 0.0699 0.8078 0.044 Uiso 1 1 calc R
H8C H -0.0162 0.0195 0.8793 0.044 Uiso 1 1 calc R
C9 C -0.04174(19) 0.12215(7) 0.6126(2) 0.0291(5) Uani 1 1 d .
H9A H 0.0110 0.1510 0.6137 0.044 Uiso 1 1 calc R
H9B H -0.0812 0.1281 0.6707 0.044 Uiso 1 1 calc R
H9C H -0.1079 0.1175 0.5276 0.044 Uiso 1 1 calc R
C10 C 0.1611(2) 0.08771(9) 0.5103(2) 0.0340(5) Uani 1 1 d .
H10A H 0.1079 0.0756 0.4257 0.051 Uiso 1 1 calc R
H10B H 0.2505 0.0817 0.5291 0.051 Uiso 1 1 calc R
H10C H 0.1470 0.1237 0.5153 0.051 Uiso 1 1 calc R
C11 C 0.12350(17) 0.18451(6) 1.00543(17) 0.0164(3) Uani 1 1 d .
C12 C 0.19996(17) 0.15902(6) 1.11951(18) 0.0164(3) Uani 1 1 d .
C13 C 0.32225(17) 0.18242(6) 1.17029(16) 0.0146(3) Uani 1 1 d .
C14 C 0.32072(16) 0.22261(6) 1.08758(16) 0.0137(3) Uani 1 1 d .
C15 C 0.19643(16) 0.22413(6) 0.98724(17) 0.0151(3) Uani 1 1 d .
C16 C -0.01562(18) 0.17647(8) 0.9302(2) 0.0257(4) Uani 1 1 d .
H16A H -0.0635 0.1980 0.9626 0.039 Uiso 1 1 calc R
H16B H -0.0366 0.1413 0.9367 0.039 Uiso 1 1 calc R
H16C H -0.0378 0.1848 0.8422 0.039 Uiso 1 1 calc R
C17 C 0.1516(2) 0.12031(7) 1.1812(2) 0.0235(4) Uani 1 1 d .
H17A H 0.2232 0.1046 1.2501 0.035 Uiso 1 1 calc R
H17B H 0.1041 0.0947 1.1196 0.035 Uiso 1 1 calc R
H17C H 0.0957 0.1363 1.2142 0.035 Uiso 1 1 calc R
C18 C 0.42858(18) 0.17083(7) 1.29413(17) 0.0202(4) Uani 1 1 d .
H18A H 0.4207 0.1917 1.3593 0.030 Uiso 1 1 calc R
H18B H 0.5097 0.1779 1.2901 0.030 Uiso 1 1 calc R
H18C H 0.4251 0.1354 1.3142 0.030 Uiso 1 1 calc R
C19 C 0.42410(17) 0.25974(6) 1.10760(18) 0.0175(3) Uani 1 1 d .
H19A H 0.4378 0.2626 1.0309 0.026 Uiso 1 1 calc R
H19B H 0.5025 0.2485 1.1767 0.026 Uiso 1 1 calc R
H19C H 0.3997 0.2925 1.1283 0.026 Uiso 1 1 calc R
C20 C 0.14526(18) 0.26530(7) 0.89207(19) 0.0209(4) Uani 1 1 d .
H20A H 0.0938 0.2507 0.8097 0.031 Uiso 1 1 calc R
H20B H 0.2159 0.2842 0.8880 0.031 Uiso 1 1 calc R
H20C H 0.0927 0.2878 0.9164 0.031 Uiso 1 1 calc R
C21 C 0.45673(16) 0.09847(6) 1.07328(16) 0.0137(3) Uani 1 1 d .
H21 H 0.5062(18) 0.1010(7) 1.1614(18) 0.008(5) Uiso 1 1 d .
C22 C 0.48227(16) 0.13305(6) 0.99457(16) 0.0128(3) Uani 1 1 d .
C23 C 0.59013(16) 0.16907(6) 1.04292(17) 0.0140(3) Uani 1 1 d .
C24 C 0.68187(17) 0.16809(7) 1.16689(18) 0.0194(4) Uani 1 1 d .
H24 H 0.6745 0.1441 1.2233 0.023 Uiso 1 1 calc R
C25 C 0.78338(19) 0.20123(8) 1.2096(2) 0.0258(4) Uani 1 1 d .
H25 H 0.8438 0.1998 1.2944 0.031 Uiso 1 1 calc R
C26 C 0.79701(18) 0.23648(7) 1.1291(2) 0.0254(4) Uani 1 1 d .
H26 H 0.8662 0.2593 1.1585 0.030 Uiso 1 1 calc R
C27 C 0.70859(17) 0.23804(7) 1.0054(2) 0.0212(4) Uani 1 1 d .
H27 H 0.7171 0.2620 0.9494 0.025 Uiso 1 1 calc R
C28 C 0.60742(17) 0.20463(6) 0.96323(18) 0.0167(3) Uani 1 1 d .
H28 H 0.5482 0.2059 0.8779 0.020 Uiso 1 1 calc R
C29 C 0.31791(17) 0.02534(6) 1.11638(17) 0.0161(3) Uani 1 1 d .
H29A H 0.3365 0.0429 1.1964 0.019 Uiso 1 1 calc R
H29B H 0.2273 0.0157 1.0792 0.019 Uiso 1 1 calc R
C30 C 0.40145(17) -0.02200(6) 1.14094(17) 0.0163(3) Uani 1 1 d .
H30A H 0.3803 -0.0393 1.0601 0.020 Uiso 1 1 calc R
H30B H 0.4913 -0.0114 1.1732 0.020 Uiso 1 1 calc R
C31 C 0.38811(16) -0.05877(6) 1.23177(17) 0.0143(3) Uani 1 1 d .
C32 C 0.33867(17) -0.10668(6) 1.19332(18) 0.0168(3) Uani 1 1 d .
H32 H 0.3106 -0.1158 1.1077 0.020 Uiso 1 1 calc R
C33 C 0.32971(17) -0.14130(6) 1.27771(19) 0.0185(4) Uani 1 1 d .
H33 H 0.2963 -0.1737 1.2494 0.022 Uiso 1 1 calc R
C34 C 0.36895(17) -0.12883(7) 1.40227(18) 0.0198(4) Uani 1 1 d .
H34 H 0.3634 -0.1526 1.4600 0.024 Uiso 1 1 calc R
C35 C 0.41689(18) -0.08099(7) 1.44274(18) 0.0209(4) Uani 1 1 d .
H35 H 0.4433 -0.0719 1.5282 0.025 Uiso 1 1 calc R
C36 C 0.42590(17) -0.04671(7) 1.35782(17) 0.0184(4) Uani 1 1 d .
H36 H 0.4586 -0.0142 1.3863 0.022 Uiso 1 1 calc R

loop_
_atom_site_aniso_label
_atom_site_aniso_U_11
_atom_site_aniso_U_22
_atom_site_aniso_U_33
_atom_site_aniso_U_23
_atom_site_aniso_U_13
_atom_site_aniso_U_12
Ru1 0.01088(6) 0.01125(6) 0.01293(7) -0.00157(5) 0.00476(5) -0.00161(5)
Ru2 0.01031(6) 0.01014(6) 0.01081(6) 0.00019(5) 0.00435(5) 0.00057(5)
B1 0.0161(9) 0.0153(9) 0.0144(9) 0.0014(7) 0.0064(8) 0.0003(7)
B2 0.0136(9) 0.0127(8) 0.0135(9) 0.0004(7) 0.0061(7) 0.0001(7)
B5 0.0139(9) 0.0131(8) 0.0158(9) 0.0011(7) 0.0072(8) 0.0016(7)
C1 0.0150(8) 0.0212(9) 0.0199(9) -0.0102(7) 0.0047(7) -0.0048(7)
C2 0.0146(8) 0.0134(8) 0.0227(9) -0.0043(7) 0.0050(7) -0.0046(6)
C3 0.0121(8) 0.0201(8) 0.0216(9) -0.0041(7) 0.0052(7) -0.0054(6)
C4 0.0126(8) 0.0184(8) 0.0188(9) -0.0032(7) -0.0010(7) -0.0019(6)
C5 0.0194(9) 0.0245(9) 0.0120(8) -0.0026(7) 0.0019(7) -0.0071(7)
C6 0.0243(11) 0.0332(11) 0.0341(12) -0.0195(9) 0.0121(10) -0.0059(8)
C7 0.0256(10) 0.0165(9) 0.0348(12) 0.0002(8) 0.0037(9) -0.0072(8)
C8 0.0181(10) 0.0360(11) 0.0371(13) -0.0053(10) 0.0150(9) -0.0073(8)
C9 0.0184(10) 0.0226(10) 0.0351(12) -0.0004(9) -0.0001(9) 0.0015(8)
C10 0.0356(12) 0.0464(13) 0.0172(10) 0.0021(9) 0.0083(9) -0.0124(10)
C11 0.0136(8) 0.0168(8) 0.0198(9) -0.0020(7) 0.0080(7) 0.0016(6)
C12 0.0202(9) 0.0144(8) 0.0200(9) -0.0010(6) 0.0138(8) 0.0019(6)
C13 0.0185(8) 0.0144(8) 0.0129(8) -0.0016(6) 0.0085(7) 0.0028(6)
C14 0.0163(8) 0.0119(7) 0.0143(8) -0.0010(6) 0.0078(7) 0.0016(6)
C15 0.0156(8) 0.0138(8) 0.0169(9) -0.0005(6) 0.0078(7) 0.0035(6)
C16 0.0143(9) 0.0276(10) 0.0339(12) -0.0054(9) 0.0087(9) -0.0002(7)
C17 0.0306(11) 0.0186(9) 0.0314(11) 0.0014(8) 0.0229(9) 0.0004(7)
C18 0.0246(10) 0.0220(9) 0.0127(8) -0.0004(7) 0.0065(8) 0.0055(7)
C19 0.0199(9) 0.0140(8) 0.0186(9) -0.0039(7) 0.0078(7) -0.0021(6)
C20 0.0200(9) 0.0167(8) 0.0227(10) 0.0043(7) 0.0057(8) 0.0052(7)
C21 0.0135(8) 0.0145(7) 0.0117(8) 0.0020(6) 0.0039(7) 0.0047(6)
C22 0.0113(7) 0.0126(7) 0.0143(8) -0.0013(6) 0.0052(7) 0.0004(6)
C23 0.0115(8) 0.0142(7) 0.0170(8) -0.0024(6) 0.0066(7) 0.0003(6)
C24 0.0145(8) 0.0221(9) 0.0188(9) -0.0020(7) 0.0042(7) -0.0002(7)
C25 0.0176(9) 0.0308(10) 0.0229(10) -0.0076(8) 0.0026(8) -0.0033(8)
C26 0.0164(9) 0.0227(9) 0.0355(12) -0.0109(8) 0.0093(9) -0.0080(7)
C27 0.0177(9) 0.0165(8) 0.0312(11) -0.0024(8) 0.0119(8) -0.0027(7)
C28 0.0137(8) 0.0165(8) 0.0201(9) -0.0020(7) 0.0070(7) -0.0017(6)
C29 0.0157(8) 0.0167(8) 0.0174(9) 0.0022(7) 0.0083(7) 0.0024(6)
C30 0.0185(9) 0.0150(8) 0.0188(9) 0.0031(7) 0.0110(7) 0.0022(6)
C31 0.0125(8) 0.0131(7) 0.0179(9) 0.0026(6) 0.0068(7) 0.0023(6)
C32 0.0161(8) 0.0162(8) 0.0178(9) 0.0001(7) 0.0066(7) 0.0014(6)
C33 0.0152(8) 0.0125(8) 0.0263(10) 0.0022(7) 0.0070(8) -0.0006(6)
C34 0.0183(9) 0.0189(8) 0.0220(9) 0.0076(7) 0.0082(8) 0.0023(7)
C35 0.0232(10) 0.0228(9) 0.0150(9) 0.0033(7) 0.0063(8) 0.0016(7)
C36 0.0204(9) 0.0157(8) 0.0176(9) -0.0001(7) 0.0064(8) -0.0007(7)

loop_
_atom_type_symbol
_atom_type_description
_atom_type_scat_dispersion_real
_atom_type_scat_dispersion_imag
_atom_type_scat_source
C C 0.0033 0.0016 'International Tables Vol C Tables 4.2.6.8 and 6.1.1.4'
H H 0.0000 0.0000 'International Tables Vol C Tables 4.2.6.8 and 6.1.1.4'
B B 0.0013 0.0007 'International Tables Vol C Tables 4.2.6.8 and 6.1.1.4'
Ru Ru -1.2594 0.8363 'International Tables Vol C Tables 4.2.6.8 and 6.1.1.4'

loop_
_geom_angle_atom_site_label_1
_geom_angle_atom_site_label_2
_geom_angle_atom_site_label_3
_geom_angle
C1 Ru1 C2 38.49(7)
C1 Ru1 C3 64.10(7)
C2 Ru1 C3 38.05(7)
C1 Ru1 C5 38.38(7)
C2 Ru1 C5 64.04(7)
C3 Ru1 C5 63.83(7)
C1 Ru1 C4 63.88(7)
C2 Ru1 C4 64.00(7)
C3 Ru1 C4 38.55(7)
C5 Ru1 C4 37.64(7)
C1 Ru1 B5 133.40(7)
C2 Ru1 B5 110.93(7)
C3 Ru1 B5 117.07(7)
C5 Ru1 B5 171.44(7)
C4 Ru1 B5 148.04(7)
C1 Ru1 B2 128.23(7)
C2 Ru1 B2 165.27(7)
C3 Ru1 B2 153.28(7)
C5 Ru1 B2 109.53(7)
C4 Ru1 B2 119.93(7)
B5 Ru1 B2 73.58(7)
C1 Ru1 Ru2 172.20(5)
C2 Ru1 Ru2 147.19(5)
C3 Ru1 Ru2 117.40(5)
C5 Ru1 Ru2 134.36(5)
C4 Ru1 Ru2 112.03(5)
B5 Ru1 Ru2 53.66(5)
B2 Ru1 Ru2 46.90(5)
C1 Ru1 H1M 149.8(9)
C2 Ru1 H1M 116.4(9)
C3 Ru1 H1M 85.8(9)
C5 Ru1 H1M 126.5(9)
C4 Ru1 H1M 91.4(9)
B5 Ru1 H1M 61.6(9)
B2 Ru1 H1M 78.2(9)
Ru2 Ru1 H1M 32.1(9)
C1 Ru1 H1X 99.7(8)
C2 Ru1 H1X 135.1(8)
C3 Ru1 H1X 156.8(8)
C5 Ru1 H1X 93.1(8)
C4 Ru1 H1X 120.6(8)
B5 Ru1 H1X 86.1(8)
B2 Ru1 H1X 30.1(8)
Ru2 Ru1 H1X 76.5(8)
H1M Ru1 H1X 108.2(12)
C1 Ru1 H5X 101.2(7)
C2 Ru1 H5X 92.5(7)
C3 Ru1 H5X 119.0(7)
C5 Ru1 H5X 137.4(7)
C4 Ru1 H5X 156.0(7)
B5 Ru1 H5X 34.2(7)
B2 Ru1 H5X 84.0(7)
Ru2 Ru1 H5X 84.8(7)
H1M Ru1 H5X 95.4(11)
H1X Ru1 H5X 78.9(10)
B2 Ru2 C13 146.04(7)
B2 Ru2 C14 123.99(7)
C13 Ru2 C14 37.99(6)
B2 Ru2 C12 172.56(7)
C13 Ru2 C12 37.73(6)
C14 Ru2 C12 63.09(6)
B2 Ru2 C22 41.33(7)
C13 Ru2 C22 106.49(6)
C14 Ru2 C22 102.82(6)
C12 Ru2 C22 138.46(7)
B2 Ru2 C21 67.26(7)
C13 Ru2 C21 92.28(6)
C14 Ru2 C21 112.45(6)
C12 Ru2 C21 108.76(6)
C22 Ru2 C21 37.16(6)
B2 Ru2 C11 145.58(7)
C13 Ru2 C11 62.65(7)
C14 Ru2 C11 62.45(6)
C12 Ru2 C11 37.40(7)
C22 Ru2 C11 165.26(6)
C21 Ru2 C11 145.91(7)
B2 Ru2 C15 124.57(7)
C13 Ru2 C15 62.41(6)
C14 Ru2 C15 37.18(6)
C12 Ru2 C15 62.13(6)
C22 Ru2 C15 130.46(6)
C21 Ru2 C15 149.62(6)
C11 Ru2 C15 36.84(6)
B2 Ru2 B1 47.13(7)
C13 Ru2 B1 130.76(7)
C14 Ru2 B1 92.82(7)
C12 Ru2 B1 138.50(7)
C22 Ru2 B1 76.82(7)
C21 Ru2 B1 111.72(7)
C11 Ru2 B1 102.32(7)
C15 Ru2 B1 78.16(7)
B2 Ru2 B5 74.10(7)
C13 Ru2 B5 106.84(7)
C14 Ru2 B5 141.57(7)
C12 Ru2 B5 98.87(6)
C22 Ru2 B5 67.22(6)
C21 Ru2 B5 37.96(6)
C11 Ru2 B5 124.09(6)
C15 Ru2 B5 160.13(6)
B1 Ru2 B5 118.64(7)
B2 Ru2 Ru1 51.56(5)
C13 Ru2 Ru1 152.43(4)
C14 Ru2 Ru1 168.27(4)
C12 Ru2 Ru1 122.04(5)
C22 Ru2 Ru1 80.06(4)
C21 Ru2 Ru1 76.80(5)
C11 Ru2 Ru1 114.27(5)
C15 Ru2 Ru1 133.34(5)
B1 Ru2 Ru1 76.66(5)
B5 Ru2 Ru1 50.08(5)
B2 Ru2 H1M 82.6(9)
C13 Ru2 H1M 127.9(9)
C14 Ru2 H1M 146.8(9)
C12 Ru2 H1M 91.7(9)
C22 Ru2 H1M 110.4(9)
C21 Ru2 H1M 95.5(9)
C11 Ru2 H1M 84.3(9)
C15 Ru2 H1M 113.1(9)
B1 Ru2 H1M 93.2(9)
B5 Ru2 H1M 58.7(9)
Ru1 Ru2 H1M 31.9(9)
B2 B1 Ru2 62.75(9)
B2 B1 H1A 117.8(10)
Ru2 B1 H1A 120.5(11)
B2 B1 H1B 121.4(10)
Ru2 B1 H1B 107.9(10)
H1A B1 H1B 115.5(15)
B2 B1 H2X 43.6(8)
Ru2 B1 H2X 105.5(8)
H1A B1 H2X 104.0(13)
H1B B1 H2X 101.1(13)
C22 B2 B1 114.52(14)
C22 B2 Ru2 71.67(10)
B1 B2 Ru2 70.13(9)
C22 B2 Ru1 119.19(12)
B1 B2 Ru1 105.16(11)
Ru2 B2 Ru1 81.54(6)
C22 B2 H1X 119.3(11)
B1 B2 H1X 126.1(11)
Ru2 B2 H1X 124.3(11)
Ru1 B2 H1X 44.0(11)
C22 B2 H2X 119.7(9)
B1 B2 H2X 50.0(9)
Ru2 B2 H2X 118.9(9)
Ru1 B2 H2X 121.0(9)
H1X B2 H2X 102.3(14)
C21 B5 C29 120.30(16)
C21 B5 Ru1 114.17(12)
C29 B5 Ru1 125.49(13)
C21 B5 Ru2 63.96(9)
C29 B5 Ru2 126.23(12)
Ru1 B5 Ru2 76.26(6)
C21 B5 H5X 113.1(9)
C29 B5 H5X 109.6(9)
Ru1 B5 H5X 45.6(9)
Ru2 B5 H5X 116.5(9)
C2 C1 C5 107.87(16)
C2 C1 C6 126.50(18)
C5 C1 C6 125.21(19)
C2 C1 Ru1 70.95(10)
C5 C1 Ru1 71.81(10)
C6 C1 Ru1 128.63(13)
C3 C2 C1 108.22(16)
C3 C2 C7 126.45(18)
C1 C2 C7 125.30(17)
C3 C2 Ru1 71.43(10)
C1 C2 Ru1 70.56(10)
C7 C2 Ru1 125.17(13)
C2 C3 C4 107.85(16)
C2 C3 C8 125.69(18)
C4 C3 C8 126.05(17)
C2 C3 Ru1 70.53(10)
C4 C3 Ru1 71.35(10)
C8 C3 Ru1 129.41(14)
C5 C4 C3 107.75(16)
C5 C4 C9 125.59(19)
C3 C4 C9 126.42(18)
C5 C4 Ru1 70.91(10)
C3 C4 Ru1 70.11(10)
C9 C4 Ru1 128.86(13)
C4 C5 C1 108.30(16)
C4 C5 C10 126.71(19)
C1 C5 C10 124.97(19)
C4 C5 Ru1 71.45(11)
C1 C5 Ru1 69.81(10)
C10 C5 Ru1 125.64(13)
C1 C6 H6A 109.5
C1 C6 H6B 109.5
H6A C6 H6B 109.5
C1 C6 H6C 109.5
H6A C6 H6C 109.5
H6B C6 H6C 109.5
C2 C7 H7A 109.5
C2 C7 H7B 109.5
H7A C7 H7B 109.5
C2 C7 H7C 109.5
H7A C7 H7C 109.5
H7B C7 H7C 109.5
C3 C8 H8A 109.5
C3 C8 H8B 109.5
H8A C8 H8B 109.5
C3 C8 H8C 109.5
H8A C8 H8C 109.5
H8B C8 H8C 109.5
C4 C9 H9A 109.5
C4 C9 H9B 109.5
H9A C9 H9B 109.5
C4 C9 H9C 109.5
H9A C9 H9C 109.5
H9B C9 H9C 109.5
C5 C10 H10A 109.5
C5 C10 H10B 109.5
H10A C10 H10B 109.5
C5 C10 H10C 109.5
H10A C10 H10C 109.5
H10B C10 H10C 109.5
C15 C11 C12 108.49(15)
C15 C11 C16 125.42(17)
C12 C11 C16 125.33(17)
C15 C11 Ru2 72.54(9)
C12 C11 Ru2 70.70(10)
C16 C11 Ru2 130.42(13)
C11 C12 C13 107.58(15)
C11 C12 C17 124.61(17)
C13 C12 C17 127.23(17)
C11 C12 Ru2 71.90(10)
C13 C12 Ru2 70.33(9)
C17 C12 Ru2 130.02(12)
C12 C13 C14 108.18(15)
C12 C13 C18 125.95(16)
C14 C13 C18 125.59(16)
C12 C13 Ru2 71.94(10)
C14 C13 Ru2 71.73(9)
C18 C13 Ru2 126.87(12)
C15 C14 C13 107.47(15)
C15 C14 C19 125.21(15)
C13 C14 C19 127.04(16)
C15 C14 Ru2 73.04(9)
C13 C14 Ru2 70.28(9)
C19 C14 Ru2 126.79(11)
C11 C15 C14 108.24(15)
C11 C15 C20 125.38(16)
C14 C15 C20 125.65(16)
C11 C15 Ru2 70.63(9)
C14 C15 Ru2 69.78(9)
C20 C15 Ru2 132.93(12)
C11 C16 H16A 109.5
C11 C16 H16B 109.5
H16A C16 H16B 109.5
C11 C16 H16C 109.5
H16A C16 H16C 109.5
H16B C16 H16C 109.5
C12 C17 H17A 109.5
C12 C17 H17B 109.5
H17A C17 H17B 109.5
C12 C17 H17C 109.5
H17A C17 H17C 109.5
H17B C17 H17C 109.5
C13 C18 H18A 109.5
C13 C18 H18B 109.5
H18A C18 H18B 109.5
C13 C18 H18C 109.5
H18A C18 H18C 109.5
H18B C18 H18C 109.5
C14 C19 H19A 109.5
C14 C19 H19B 109.5
H19A C19 H19B 109.5
C14 C19 H19C 109.5
H19A C19 H19C 109.5
H19B C19 H19C 109.5
C15 C20 H20A 109.5
C15 C20 H20B 109.5
H20A C20 H20B 109.5
C15 C20 H20C 109.5
H20A C20 H20C 109.5
H20B C20 H20C 109.5
C22 C21 B5 122.40(16)
C22 C21 Ru2 71.39(9)
B5 C21 Ru2 78.08(10)
C22 C21 H21 117.6(11)
B5 C21 H21 119.7(11)
Ru2 C21 H21 117.6(11)
C21 C22 C23 122.74(15)
C21 C22 B2 109.83(14)
C23 C22 B2 127.16(15)
C21 C22 Ru2 71.45(9)
C23 C22 Ru2 123.38(11)
B2 C22 Ru2 67.00(9)
C24 C23 C28 116.56(16)
C24 C23 C22 122.54(16)
C28 C23 C22 120.85(16)
C25 C24 C23 121.76(18)
C25 C24 H24 119.1
C23 C24 H24 119.1
C26 C25 C24 120.39(19)
C26 C25 H25 119.8
C24 C25 H25 119.8
C27 C26 C25 119.26(17)
C27 C26 H26 120.4
C25 C26 H26 120.4
C26 C27 C28 120.03(18)
C26 C27 H27 120.0
C28 C27 H27 120.0
C27 C28 C23 121.99(18)
C27 C28 H28 119.0
C23 C28 H28 119.0
C30 C29 B5 109.34(14)
C30 C29 H29A 109.8
B5 C29 H29A 109.8
C30 C29 H29B 109.8
B5 C29 H29B 109.8
H29A C29 H29B 108.3
C31 C30 C29 115.09(14)
C31 C30 H30A 108.5
C29 C30 H30A 108.5
C31 C30 H30B 108.5
C29 C30 H30B 108.5
H30A C30 H30B 107.5
C36 C31 C32 117.34(16)
C36 C31 C30 121.46(15)
C32 C31 C30 121.19(16)
C33 C32 C31 121.38(17)
C33 C32 H32 119.3
C31 C32 H32 119.3
C34 C33 C32 120.38(17)
C34 C33 H33 119.8
C32 C33 H33 119.8
C33 C34 C35 119.39(17)
C33 C34 H34 120.3
C35 C34 H34 120.3
C36 C35 C34 119.83(18)
C36 C35 H35 120.1
C34 C35 H35 120.1
C35 C36 C31 121.67(17)
C35 C36 H36 119.2
C31 C36 H36 119.2

loop_
_geom_bond_atom_site_label_1
_geom_bond_atom_site_label_2
_geom_bond_distance
Ru1 C1 2.1737(18)
Ru1 C2 2.1790(17)
Ru1 C3 2.1907(17)
Ru1 C5 2.2002(18)
Ru1 C4 2.2074(18)
Ru1 B5 2.313(2)
Ru1 B2 2.3197(19)
Ru1 Ru2 2.92940(18)
Ru1 H1M 1.72(3)
Ru1 H1X 1.68(2)
Ru1 H5X 1.68(2)
Ru2 B2 2.1623(19)
Ru2 C13 2.2048(17)
Ru2 C14 2.2242(16)
Ru2 C12 2.2261(17)
Ru2 C22 2.2299(16)
Ru2 C21 2.2307(16)
Ru2 C11 2.2420(17)
Ru2 C15 2.2671(16)
Ru2 B1 2.287(2)
Ru2 B5 2.4292(19)
Ru2 H1M 1.73(3)
B1 B2 1.783(3)
B1 H1A 1.10(2)
B1 H1B 1.090(19)
B1 H2X 1.369(19)
B2 C22 1.551(3)
B2 H1X 1.21(2)
B2 H2X 1.233(19)
B5 C21 1.527(3)
B5 C29 1.595(3)
B5 H5X 1.32(2)
C1 C2 1.435(3)
C1 C5 1.438(3)
C1 C6 1.498(3)
C2 C3 1.424(3)
C2 C7 1.503(3)
C3 C4 1.452(3)
C3 C8 1.498(3)
C4 C5 1.422(3)
C4 C9 1.495(3)
C5 C10 1.500(3)
C6 H6A 0.9800
C6 H6B 0.9800
C6 H6C 0.9800
C7 H7A 0.9800
C7 H7B 0.9800
C7 H7C 0.9800
C8 H8A 0.9800
C8 H8B 0.9800
C8 H8C 0.9800
C9 H9A 0.9800
C9 H9B 0.9800
C9 H9C 0.9800
C10 H10A 0.9800
C10 H10B 0.9800
C10 H10C 0.9800
C11 C15 1.425(2)
C11 C12 1.432(3)
C11 C16 1.498(3)
C12 C13 1.433(2)
C12 C17 1.498(2)
C13 C14 1.442(2)
C13 C18 1.495(3)
C14 C15 1.433(2)
C14 C19 1.497(2)
C15 C20 1.501(2)
C16 H16A 0.9800
C16 H16B 0.9800
C16 H16C 0.9800
C17 H17A 0.9800
C17 H17B 0.9800
C17 H17C 0.9800
C18 H18A 0.9800
C18 H18B 0.9800
C18 H18C 0.9800
C19 H19A 0.9800
C19 H19B 0.9800
C19 H19C 0.9800
C20 H20A 0.9800
C20 H20B 0.9800
C20 H20C 0.9800
C21 C22 1.421(2)
C21 H21 0.954(19)
C22 C23 1.490(2)
C23 C24 1.400(3)
C23 C28 1.404(2)
C24 C25 1.389(3)
C24 H24 0.9500
C25 C26 1.388(3)
C25 H25 0.9500
C26 C27 1.385(3)
C26 H26 0.9500
C27 C28 1.391(2)
C27 H27 0.9500
C28 H28 0.9500
C29 C30 1.544(2)
C29 H29A 0.9900
C29 H29B 0.9900
C30 C31 1.503(2)
C30 H30A 0.9900
C30 H30B 0.9900
C31 C36 1.394(3)
C31 C32 1.397(2)
C32 C33 1.389(2)
C32 H32 0.9500
C33 C34 1.378(3)
C33 H33 0.9500
C34 C35 1.394(3)
C34 H34 0.9500
C35 C36 1.388(3)
C35 H35 0.9500
C36 H36 0.9500
